data_8102589
loop_
_publ_author_name
'De-Zhong Niu'
'De-Liang Ma'
'Feng Gao'
'Zai-Sheng Lu'

_publ_section_title
;
 Crystal structure of tri(2-selenopyridine-N-oxide)cobalt(III),
 Co(C5H4NOSe)3
;
_journal_issue 1
_journal_name_full 'Zeitschrift f\"ur Kristallographie - New Crystal Structures'
_journal_page_first 63
_journal_volume 225
_journal_year 2010
_chemical_formula_sum 'C15 H12 Co N3 O3 Se3'
_chemical_formula_weight 578.09
_chemical_name_systematic
; 
tri(2-Selenopyridine-N-oxide)- cobalt(III),
[Co(C~5~H~4~NOSe)~3~]
;
_space_group_IT_number 14
_symmetry_cell_setting monoclinic
_symmetry_space_group_name_Hall '-P 2yn'
_symmetry_space_group_name_H-M 'P 1 21/n 1'
_atom_sites_solution_hydrogens geom
_atom_sites_solution_primary direct
_atom_sites_solution_secondary difmap
_audit_creation_method SHELXL-97
_cell_angle_alpha 90.00
_cell_angle_beta 94.1420(10)
_cell_angle_gamma 90.00
_cell_formula_units_Z 4
_cell_length_a 8.7898(14)
_cell_length_b 13.4173(17)
_cell_length_c 14.998(2)
_cell_measurement_reflns_used 2816
_cell_measurement_temperature 298(2)
_cell_measurement_theta_max 26.473
_cell_measurement_theta_min 2.607
_cell_volume 1764.2(4)
_computing_cell_refinement 'Bruker SMART'
_computing_data_collection 'Bruker SMART'
_computing_data_reduction 'Bruker SAINT'
_computing_molecular_graphics 'Bruker SHELXTL'
_computing_publication_material 'Bruker SHELXTL'
_computing_structure_refinement 'SHELXL-97 (Sheldrick, 1997)'
_computing_structure_solution 'SHELXS-97 (Sheldrick, 1990)'
_diffrn_ambient_temperature 298(2)
_diffrn_measured_fraction_theta_full 0.997
_diffrn_measured_fraction_theta_max 0.997
_diffrn_measurement_device_type 'CCD area detector'
_diffrn_measurement_method 'phi and omega scans'
_diffrn_radiation_monochromator graphite
_diffrn_radiation_source 'fine-focus sealed tube'
_diffrn_radiation_type MoK\a
_diffrn_radiation_wavelength 0.71073
_diffrn_reflns_av_R_equivalents 0.0316
_diffrn_reflns_av_sigmaI/netI 0.0385
_diffrn_reflns_limit_h_max 10
_diffrn_reflns_limit_h_min -10
_diffrn_reflns_limit_k_max 15
_diffrn_reflns_limit_k_min -15
_diffrn_reflns_limit_l_max 17
_diffrn_reflns_limit_l_min -15
_diffrn_reflns_number 8712
_diffrn_reflns_theta_full 25.01
_diffrn_reflns_theta_max 25.01
_diffrn_reflns_theta_min 2.04
_exptl_absorpt_coefficient_mu 7.182
_exptl_absorpt_correction_T_max 0.5055
_exptl_absorpt_correction_T_min 0.3423
_exptl_absorpt_correction_type multi-scan
_exptl_absorpt_process_details sadabs
_exptl_crystal_colour brown
_exptl_crystal_density_diffrn 2.176
_exptl_crystal_density_meas 0
_exptl_crystal_density_method 'not measured'
_exptl_crystal_description Rectangular
_exptl_crystal_F_000 1104
_exptl_crystal_size_max 0.19
_exptl_crystal_size_mid 0.13
_exptl_crystal_size_min 0.11
_refine_diff_density_max 0.325
_refine_diff_density_min -0.329
_refine_diff_density_rms 0.079
_refine_ls_extinction_method none
_refine_ls_goodness_of_fit_ref 1.041
_refine_ls_hydrogen_treatment constr
_refine_ls_matrix_type full
_refine_ls_number_parameters 226
_refine_ls_number_reflns 3097
_refine_ls_number_restraints 0
_refine_ls_restrained_S_all 1.041
_refine_ls_R_factor_all 0.0479
_refine_ls_R_factor_gt 0.0265
_refine_ls_shift/su_max 0.001
_refine_ls_shift/su_mean 0.000
_refine_ls_structure_factor_coef Fsqd
_refine_ls_weighting_details 'calc w=1/[\s^2^(Fo^2^)+(0.0206P)^2^+0.0000P] where P=(Fo^2^+2Fc^2^)/3'
_refine_ls_weighting_scheme calc
_refine_ls_wR_factor_gt 0.0483
_refine_ls_wR_factor_ref 0.0534
_reflns_number_gt 2300
_reflns_number_total 3097
_reflns_threshold_expression >2sigma(I)
_cod_data_source_file 1267-2809.cff
_cod_data_source_block 081019d
_cod_depositor_comments
;
The following automatic conversions were performed:
'_symmetry_cell_setting' value 'Monoclinic' changed to 'monoclinic'
according to '/home/saulius/struct/CIF-dictionaries/cif_core.dic'
dictionary named 'cif_core.dic' version 2.4.1 from 2010-06-29.

Automatic conversion script
Id: cif_fix_enum 1555 2011-01-17 13:19:09Z saulius 
;
_cod_original_sg_symbol_H-M P2(1)/n
_cod_database_code 8102589

loop_
_symmetry_equiv_pos_as_xyz
'x, y, z'
'-x+1/2, y+1/2, -z+1/2'
'-x, -y, -z'
'x-1/2, -y-1/2, z-1/2'

loop_
_atom_site_label
_atom_site_type_symbol
_atom_site_fract_x
_atom_site_fract_y
_atom_site_fract_z
_atom_site_U_iso_or_equiv
_atom_site_adp_type
_atom_site_occupancy
_atom_site_symmetry_multiplicity
_atom_site_calc_flag
_atom_site_refinement_flags
_atom_site_disorder_assembly
_atom_site_disorder_group
Se1 Se 0.12236(5) 0.35887(3) 0.19161(3) 0.04322(12) Uani 1 1 d . . .
Se2 Se 0.30475(5) 0.13520(3) 0.21907(3) 0.04390(12) Uani 1 1 d . . .
Se3 Se -0.05139(5) 0.15329(3) 0.26008(3) 0.04340(12) Uani 1 1 d . . .
Co1 Co 0.08930(5) 0.19610(3) 0.13970(3) 0.03264(13) Uani 1 1 d . . .
N1 N -0.1146(3) 0.34246(19) 0.05807(19) 0.0311(7) Uani 1 1 d . . .
N2 N 0.3533(4) 0.1739(2) 0.0409(2) 0.0376(8) Uani 1 1 d . . .
N3 N -0.0049(3) -0.00632(19) 0.14718(19) 0.0301(7) Uani 1 1 d . . .
O1 O -0.0822(3) 0.24461(16) 0.06075(16) 0.0417(6) Uani 1 1 d . . .
O2 O 0.2137(3) 0.21606(17) 0.03744(16) 0.0396(6) Uani 1 1 d . . .
O3 O 0.0422(3) 0.06448(16) 0.09125(15) 0.0351(6) Uani 1 1 d . . .
C1 C -0.0381(4) 0.4082(2) 0.1136(2) 0.0312(8) Uani 1 1 d . . .
C2 C -0.0789(4) 0.5093(2) 0.1045(3) 0.0382(9) Uani 1 1 d . . .
H2 H -0.0295 0.5563 0.1419 0.046 Uiso 1 1 calc R . .
C3 C -0.1899(4) 0.5398(3) 0.0417(3) 0.0427(10) Uani 1 1 d . . .
H3 H -0.2150 0.6069 0.0360 0.051 Uiso 1 1 calc R . .
C4 C -0.2648(4) 0.4695(3) -0.0134(3) 0.0441(10) Uani 1 1 d . . .
H4 H -0.3407 0.4889 -0.0563 0.053 Uiso 1 1 calc R . .
C5 C -0.2255(4) 0.3714(3) -0.0036(3) 0.0384(9) Uani 1 1 d . . .
H5 H -0.2758 0.3239 -0.0400 0.046 Uiso 1 1 calc R . .
C6 C 0.4189(4) 0.1334(2) 0.1173(3) 0.0378(9) Uani 1 1 d . . .
C7 C 0.5643(4) 0.0932(3) 0.1148(3) 0.0499(11) Uani 1 1 d . . .
H7 H 0.6115 0.0654 0.1664 0.060 Uiso 1 1 calc R . .
C8 C 0.6393(5) 0.0937(3) 0.0382(3) 0.0561(12) Uani 1 1 d . . .
H8 H 0.7371 0.0673 0.0378 0.067 Uiso 1 1 calc R . .
C9 C 0.5682(5) 0.1338(3) -0.0386(3) 0.0558(12) Uani 1 1 d . . .
H9 H 0.6167 0.1333 -0.0917 0.067 Uiso 1 1 calc R . .
C10 C 0.4260(5) 0.1744(3) -0.0360(3) 0.0475(11) Uani 1 1 d . . .
H10 H 0.3785 0.2026 -0.0874 0.057 Uiso 1 1 calc R . .
C11 C -0.0520(4) 0.0171(2) 0.2283(2) 0.0322(9) Uani 1 1 d . . .
C12 C -0.0990(4) -0.0603(3) 0.2816(3) 0.0427(10) Uani 1 1 d . . .
H12 H -0.1292 -0.0465 0.3385 0.051 Uiso 1 1 calc R . .
C13 C -0.1013(5) -0.1569(3) 0.2513(3) 0.0521(12) Uani 1 1 d . . .
H13 H -0.1348 -0.2082 0.2867 0.063 Uiso 1 1 calc R . .
C14 C -0.0534(5) -0.1770(3) 0.1676(3) 0.0451(10) Uani 1 1 d . . .
H14 H -0.0548 -0.2421 0.1463 0.054 Uiso 1 1 calc R . .
C15 C -0.0041(4) -0.1016(2) 0.1163(3) 0.0370(9) Uani 1 1 d . . .
H15 H 0.0300 -0.1152 0.0603 0.044 Uiso 1 1 calc R . .

loop_
_atom_site_aniso_label
_atom_site_aniso_U_11
_atom_site_aniso_U_22
_atom_site_aniso_U_33
_atom_site_aniso_U_23
_atom_site_aniso_U_13
_atom_site_aniso_U_12
Se1 0.0577(3) 0.0291(2) 0.0401(2) -0.00151(18) -0.0158(2) -0.00533(18)
Se2 0.0466(3) 0.0468(2) 0.0363(2) 0.0082(2) -0.01121(19) -0.00062(19)
Se3 0.0570(3) 0.0338(2) 0.0402(2) -0.00610(19) 0.0088(2) 0.00403(19)
Co1 0.0400(3) 0.0254(3) 0.0312(3) 0.0014(2) -0.0065(2) -0.0019(2)
N1 0.0330(18) 0.0244(15) 0.0360(18) 0.0017(14) 0.0025(15) -0.0007(13)
N2 0.0378(19) 0.0311(16) 0.043(2) 0.0060(15) -0.0051(16) -0.0081(14)
N3 0.0324(17) 0.0246(15) 0.0324(18) 0.0030(14) -0.0040(14) -0.0005(13)
O1 0.0508(17) 0.0238(13) 0.0481(16) -0.0027(12) -0.0138(13) -0.0022(12)
O2 0.0355(15) 0.0404(14) 0.0416(16) 0.0107(12) -0.0056(13) 0.0021(12)
O3 0.0503(16) 0.0270(12) 0.0276(14) 0.0013(11) -0.0006(12) -0.0051(11)
C1 0.040(2) 0.0260(18) 0.028(2) 0.0014(16) 0.0020(17) -0.0071(16)
C2 0.050(3) 0.0267(19) 0.039(2) -0.0015(18) 0.008(2) -0.0012(18)
C3 0.045(2) 0.034(2) 0.050(3) 0.007(2) 0.009(2) 0.0056(19)
C4 0.037(2) 0.048(2) 0.046(3) 0.010(2) -0.004(2) 0.0034(19)
C5 0.035(2) 0.038(2) 0.042(2) 0.0036(18) -0.0059(19) -0.0029(17)
C6 0.032(2) 0.035(2) 0.044(2) 0.0019(19) -0.0103(18) -0.0083(17)
C7 0.036(3) 0.049(2) 0.063(3) 0.007(2) -0.009(2) -0.003(2)
C8 0.035(3) 0.062(3) 0.072(4) 0.000(3) 0.005(3) -0.005(2)
C9 0.043(3) 0.063(3) 0.062(3) 0.000(3) 0.013(2) -0.013(2)
C10 0.052(3) 0.049(2) 0.042(3) 0.008(2) 0.008(2) -0.013(2)
C11 0.029(2) 0.0332(19) 0.035(2) 0.0002(17) 0.0039(18) 0.0026(16)
C12 0.043(2) 0.043(2) 0.043(3) 0.008(2) 0.011(2) 0.0005(19)
C13 0.053(3) 0.041(2) 0.062(3) 0.019(2) 0.001(2) -0.006(2)
C14 0.063(3) 0.029(2) 0.042(3) -0.0004(19) -0.006(2) -0.0018(19)
C15 0.046(2) 0.031(2) 0.034(2) -0.0036(17) -0.0034(19) 0.0037(17)

loop_
_atom_type_symbol
_atom_type_description
_atom_type_scat_dispersion_real
_atom_type_scat_dispersion_imag
_atom_type_scat_source
C C 0.0033 0.0016 'International Tables Vol C Tables 4.2.6.8 and 6.1.1.4'
H H 0.0000 0.0000 'International Tables Vol C Tables 4.2.6.8 and 6.1.1.4'
N N 0.0061 0.0033 'International Tables Vol C Tables 4.2.6.8 and 6.1.1.4'
O O 0.0106 0.0060 'International Tables Vol C Tables 4.2.6.8 and 6.1.1.4'
Se Se -0.0929 2.2259 'International Tables Vol C Tables 4.2.6.8 and 6.1.1.4'
Co Co 0.3494 0.9721 'International Tables Vol C Tables 4.2.6.8 and 6.1.1.4'

loop_
_geom_angle_atom_site_label_1
_geom_angle_atom_site_label_2
_geom_angle_atom_site_label_3
_geom_angle
_geom_angle_site_symmetry_1
_geom_angle_site_symmetry_3
_geom_angle_publ_flag
C1 Se1 Co1 92.97(10) . . ?
C6 Se2 Co1 92.97(12) . . ?
C11 Se3 Co1 92.01(10) . . ?
O3 Co1 O1 86.67(10) . . ?
O3 Co1 O2 87.00(9) . . ?
O1 Co1 O2 86.00(10) . . ?
O3 Co1 Se2 90.91(7) . . ?
O1 Co1 Se2 173.83(7) . . ?
O2 Co1 Se2 88.20(7) . . ?
O3 Co1 Se1 174.35(7) . . ?
O1 Co1 Se1 87.85(7) . . ?
O2 Co1 Se1 94.01(7) . . ?
Se2 Co1 Se1 94.68(2) . . ?
O3 Co1 Se3 87.42(7) . . ?
O1 Co1 Se3 97.00(7) . . ?
O2 Co1 Se3 173.50(7) . . ?
Se2 Co1 Se3 88.55(2) . . ?
Se1 Co1 Se3 91.86(2) . . ?
O1 N1 C5 116.3(3) . . ?
O1 N1 C1 121.5(3) . . ?
C5 N1 C1 122.3(3) . . ?
O2 N2 C10 116.6(3) . . ?
O2 N2 C6 121.9(3) . . ?
C10 N2 C6 121.4(3) . . ?
C11 N3 O3 121.6(3) . . ?
C11 N3 C15 122.3(3) . . ?
O3 N3 C15 116.1(3) . . ?
N1 O1 Co1 119.7(2) . . ?
N2 O2 Co1 118.0(2) . . ?
N3 O3 Co1 118.24(19) . . ?
N1 C1 C2 117.1(3) . . ?
N1 C1 Se1 117.9(2) . . ?
C2 C1 Se1 124.9(3) . . ?
C3 C2 C1 121.2(4) . . ?
C3 C2 H2 119.4 . . ?
C1 C2 H2 119.4 . . ?
C2 C3 C4 119.4(3) . . ?
C2 C3 H3 120.3 . . ?
C4 C3 H3 120.3 . . ?
C5 C4 C3 119.0(4) . . ?
C5 C4 H4 120.5 . . ?
C3 C4 H4 120.5 . . ?
N1 C5 C4 121.0(4) . . ?
N1 C5 H5 119.5 . . ?
C4 C5 H5 119.5 . . ?
N2 C6 C7 117.8(4) . . ?
N2 C6 Se2 117.4(3) . . ?
C7 C6 Se2 124.8(3) . . ?
C8 C7 C6 121.5(4) . . ?
C8 C7 H7 119.3 . . ?
C6 C7 H7 119.3 . . ?
C7 C8 C9 119.1(4) . . ?
C7 C8 H8 120.4 . . ?
C9 C8 H8 120.4 . . ?
C10 C9 C8 119.5(4) . . ?
C10 C9 H9 120.3 . . ?
C8 C9 H9 120.3 . . ?
N2 C10 C9 120.6(4) . . ?
N2 C10 H10 119.7 . . ?
C9 C10 H10 119.7 . . ?
N3 C11 C12 117.9(3) . . ?
N3 C11 Se3 117.2(2) . . ?
C12 C11 Se3 125.0(3) . . ?
C13 C12 C11 120.8(4) . . ?
C13 C12 H12 119.6 . . ?
C11 C12 H12 119.6 . . ?
C12 C13 C14 119.2(3) . . ?
C12 C13 H13 120.4 . . ?
C14 C13 H13 120.4 . . ?
C15 C14 C13 120.0(3) . . ?
C15 C14 H14 120.0 . . ?
C13 C14 H14 120.0 . . ?
N3 C15 C14 119.8(3) . . ?
N3 C15 H15 120.1 . . ?
C14 C15 H15 120.1 . . ?

loop_
_geom_bond_atom_site_label_1
_geom_bond_atom_site_label_2
_geom_bond_distance
_geom_bond_site_symmetry_2
_geom_bond_publ_flag
Se1 C1 1.887(4) . ?
Se1 Co1 2.3297(6) . ?
Se2 C6 1.886(4) . ?
Se2 Co1 2.3120(7) . ?
Se3 C11 1.889(3) . ?
Se3 Co1 2.3326(6) . ?
Co1 O3 1.943(2) . ?
Co1 O1 1.960(2) . ?
Co1 O2 1.965(2) . ?
N1 O1 1.343(3) . ?
N1 C5 1.352(4) . ?
N1 C1 1.357(4) . ?
N2 O2 1.349(3) . ?
N2 C10 1.358(4) . ?
N2 C6 1.359(5) . ?
N3 C11 1.350(4) . ?
N3 O3 1.352(3) . ?
N3 C15 1.360(4) . ?
C1 C2 1.407(4) . ?
C2 C3 1.369(5) . ?
C2 H2 0.9300 . ?
C3 C4 1.388(5) . ?
C3 H3 0.9300 . ?
C4 C5 1.366(4) . ?
C4 H4 0.9300 . ?
C5 H5 0.9300 . ?
C6 C7 1.390(5) . ?
C7 C8 1.365(5) . ?
C7 H7 0.9300 . ?
C8 C9 1.380(6) . ?
C8 H8 0.9300 . ?
C9 C10 1.367(6) . ?
C9 H9 0.9300 . ?
C10 H10 0.9300 . ?
C11 C12 1.391(4) . ?
C12 C13 1.373(5) . ?
C12 H12 0.9300 . ?
C13 C14 1.378(5) . ?
C13 H13 0.9300 . ?
C14 C15 1.361(5) . ?
C14 H14 0.9300 . ?
C15 H15 0.9300 . ?

loop_
_geom_torsion_atom_site_label_1
_geom_torsion_atom_site_label_2
_geom_torsion_atom_site_label_3
_geom_torsion_atom_site_label_4
_geom_torsion
_geom_torsion_site_symmetry_1
_geom_torsion_site_symmetry_2
_geom_torsion_site_symmetry_3
_geom_torsion_site_symmetry_4
_geom_torsion_publ_flag
C6 Se2 Co1 O3 78.24(12) . . . . ?
C6 Se2 Co1 O2 -8.72(12) . . . . ?
C6 Se2 Co1 Se1 -102.60(10) . . . . ?
C6 Se2 Co1 Se3 165.64(10) . . . . ?
C1 Se1 Co1 O1 -1.73(12) . . . . ?
C1 Se1 Co1 O2 84.11(12) . . . . ?
C1 Se1 Co1 Se2 172.63(10) . . . . ?
C1 Se1 Co1 Se3 -98.67(10) . . . . ?
C11 Se3 Co1 O3 13.93(13) . . . . ?
C11 Se3 Co1 O1 100.26(13) . . . . ?
C11 Se3 Co1 Se2 -77.05(11) . . . . ?
C11 Se3 Co1 Se1 -171.68(11) . . . . ?
C5 N1 O1 Co1 174.3(2) . . . . ?
C1 N1 O1 Co1 -4.8(4) . . . . ?
O3 Co1 O1 N1 -177.7(2) . . . . ?
O2 Co1 O1 N1 -90.4(2) . . . . ?
Se1 Co1 O1 N1 3.7(2) . . . . ?
Se3 Co1 O1 N1 95.3(2) . . . . ?
C10 N2 O2 Co1 169.2(2) . . . . ?
C6 N2 O2 Co1 -11.3(4) . . . . ?
O3 Co1 O2 N2 -78.6(2) . . . . ?
O1 Co1 O2 N2 -165.5(2) . . . . ?
Se2 Co1 O2 N2 12.4(2) . . . . ?
Se1 Co1 O2 N2 107.0(2) . . . . ?
C11 N3 O3 Co1 15.0(4) . . . . ?
C15 N3 O3 Co1 -166.0(2) . . . . ?
O1 Co1 O3 N3 -115.5(2) . . . . ?
O2 Co1 O3 N3 158.3(2) . . . . ?
Se2 Co1 O3 N3 70.1(2) . . . . ?
Se3 Co1 O3 N3 -18.4(2) . . . . ?
O1 N1 C1 C2 179.0(3) . . . . ?
C5 N1 C1 C2 0.0(5) . . . . ?
O1 N1 C1 Se1 2.8(4) . . . . ?
C5 N1 C1 Se1 -176.2(2) . . . . ?
Co1 Se1 C1 N1 0.1(2) . . . . ?
Co1 Se1 C1 C2 -175.8(3) . . . . ?
N1 C1 C2 C3 -0.6(5) . . . . ?
Se1 C1 C2 C3 175.3(3) . . . . ?
C1 C2 C3 C4 0.7(5) . . . . ?
C2 C3 C4 C5 -0.1(5) . . . . ?
O1 N1 C5 C4 -178.4(3) . . . . ?
C1 N1 C5 C4 0.6(5) . . . . ?
C3 C4 C5 N1 -0.5(5) . . . . ?
O2 N2 C6 C7 -178.8(3) . . . . ?
C10 N2 C6 C7 0.7(5) . . . . ?
O2 N2 C6 Se2 1.6(4) . . . . ?
C10 N2 C6 Se2 -178.9(2) . . . . ?
Co1 Se2 C6 N2 6.5(3) . . . . ?
Co1 Se2 C6 C7 -173.1(3) . . . . ?
N2 C6 C7 C8 -0.2(5) . . . . ?
Se2 C6 C7 C8 179.3(3) . . . . ?
C6 C7 C8 C9 -0.9(6) . . . . ?
C7 C8 C9 C10 1.6(6) . . . . ?
O2 N2 C10 C9 179.6(3) . . . . ?
C6 N2 C10 C9 0.1(5) . . . . ?
C8 C9 C10 N2 -1.2(6) . . . . ?
O3 N3 C11 C12 179.8(3) . . . . ?
C15 N3 C11 C12 0.9(5) . . . . ?
O3 N3 C11 Se3 0.6(4) . . . . ?
C15 N3 C11 Se3 -178.3(3) . . . . ?
Co1 Se3 C11 N3 -11.7(3) . . . . ?
Co1 Se3 C11 C12 169.1(3) . . . . ?
N3 C11 C12 C13 -1.8(5) . . . . ?
Se3 C11 C12 C13 177.3(3) . . . . ?
C11 C12 C13 C14 1.3(6) . . . . ?
C12 C13 C14 C15 0.2(6) . . . . ?
C11 N3 C15 C14 0.6(5) . . . . ?
O3 N3 C15 C14 -178.4(3) . . . . ?
C13 C14 C15 N3 -1.2(6) . . . . ?
